data_4132743
loop_
_publ_author_name
'Ye, Baihua'
'Zhao, Jie'
'Zhao, Ke'
'McKenna, Jeffrey M.'
'Toste, F. Dean'

_publ_section_title
;
 Chiral Diaryliodonium Phosphate Enables Light Driven Diastereoselective
 \a-C(sp<sup>3</sup>)-H Acetalization.
;
_journal_issue 26
_journal_name_full 'Journal of the American Chemical Society'
_journal_page_first 8350
_journal_page_last 8356
_journal_paper_doi 10.1021/jacs.8b05962
_journal_volume 140
_journal_year 2018
_chemical_formula_moiety 'C12 H10 I, C50 H56 O4 P, H2 O'
_chemical_formula_sum 'C62 H68 I O5 P'
_chemical_formula_weight 1051.03
_space_group_crystal_system tetragonal
_space_group_IT_number 96
_space_group_name_Hall 'P 4nw 2abw'
_space_group_name_H-M_alt 'P 43 21 2'
_atom_sites_solution_hydrogens mixed
_atom_sites_solution_primary dual
_audit_creation_date 2017-09-08
_audit_creation_method
;
Olex2 1.2
(compiled 2017.08.10 svn.r3458 for OlexSys, GUI svn.r5381)
;
_cell_angle_alpha 90
_cell_angle_beta 90
_cell_angle_gamma 90
_cell_formula_units_Z 8
_cell_length_a 26.5441(18)
_cell_length_b 26.5441(18)
_cell_length_c 22.7499(17)
_cell_measurement_reflns_used 9904
_cell_measurement_temperature 100(2)
_cell_measurement_theta_max 25.050
_cell_measurement_theta_min 2.480
_cell_volume 16029.3(19)
_computing_cell_refinement 'SAINT V8.38A (?, 2016)'
_computing_data_reduction 'SAINT V8.38A (?, 2016)'
_computing_molecular_graphics 'Olex2 (Dolomanov et al., 2009)'
_computing_publication_material 'Olex2 (Dolomanov et al., 2009)'
_computing_structure_refinement 'XL (Sheldrick, 2008)'
_computing_structure_solution 'XT (Sheldrick, 2015)'
_diffrn_ambient_temperature 100(2)
_diffrn_detector 'Bruker APEX2 area detector'
_diffrn_detector_area_resol_mean 7.9
_diffrn_detector_type 'CCD area detector'
_diffrn_measured_fraction_theta_full 0.995
_diffrn_measured_fraction_theta_max 0.995
_diffrn_measurement_device 'three-circle diffractometer'
_diffrn_measurement_device_type 'Bruker SMART APEX2 area detector'
_diffrn_measurement_method '\w and \f scans'
_diffrn_radiation_monochromator 'mirror optics'
_diffrn_radiation_probe x-ray
_diffrn_radiation_type MoK\a
_diffrn_radiation_wavelength 0.71073
_diffrn_reflns_av_R_equivalents 0.0952
_diffrn_reflns_av_unetI/netI 0.0662
_diffrn_reflns_Laue_measured_fraction_full 0.995
_diffrn_reflns_Laue_measured_fraction_max 0.995
_diffrn_reflns_limit_h_max 31
_diffrn_reflns_limit_h_min -25
_diffrn_reflns_limit_k_max 31
_diffrn_reflns_limit_k_min -31
_diffrn_reflns_limit_l_max 26
_diffrn_reflns_limit_l_min -26
_diffrn_reflns_number 61389
_diffrn_reflns_point_group_measured_fraction_full 0.995
_diffrn_reflns_point_group_measured_fraction_max 0.995
_diffrn_reflns_theta_full 25.087
_diffrn_reflns_theta_max 25.087
_diffrn_reflns_theta_min 2.348
_diffrn_source 'microfocus sealed X-ray tube'
_diffrn_source_type 'Incoatec I\ms'
_diffrn_standards_number 0
_exptl_absorpt_coefficient_mu 0.452
_exptl_absorpt_correction_T_max 0.4285
_exptl_absorpt_correction_T_min 0.3128
_exptl_absorpt_correction_type multi-scan
_exptl_absorpt_process_details
'SADABS-2016/2 (Bruker,2016/2) was used for absorption correction. wR2(int) was 0.0982 before and 0.0613 after correction. The Ratio of minimum to maximum transmission is 0.7300. The \l/2 correction factor is Not present.'
_exptl_crystal_colour 'clear colourless'
_exptl_crystal_colour_lustre clear
_exptl_crystal_colour_primary colourless
_exptl_crystal_density_diffrn 0.871
_exptl_crystal_description block
_exptl_crystal_F_000 4384
_exptl_crystal_size_max 0.3
_exptl_crystal_size_mid 0.3
_exptl_crystal_size_min 0.2
_refine_diff_density_max 2.016
_refine_diff_density_min -0.991
_refine_diff_density_rms 0.183
_refine_ls_abs_structure_details
;
 Flack x determined using 4836 quotients [(I+)-(I-)]/[(I+)+(I-)]
 (Parsons, Flack and Wagner, Acta Cryst. B69 (2013) 249-259).
;
_refine_ls_abs_structure_Flack 0.010(9)
_refine_ls_extinction_method none
_refine_ls_goodness_of_fit_ref 1.127
_refine_ls_hydrogen_treatment constr
_refine_ls_matrix_type full
_refine_ls_number_parameters 613
_refine_ls_number_reflns 14197
_refine_ls_number_restraints 72
_refine_ls_restrained_S_all 1.128
_refine_ls_R_factor_all 0.1048
_refine_ls_R_factor_gt 0.0935
_refine_ls_shift/su_max 0.001
_refine_ls_shift/su_mean 0.000
_refine_ls_structure_factor_coef Fsqd
_refine_ls_weighting_details 'w=1/[\s^2^(Fo^2^)+(0.1650P)^2^+50.1760P] where P=(Fo^2^+2Fc^2^)/3'
_refine_ls_weighting_scheme calc
_refine_ls_wR_factor_gt 0.2621
_refine_ls_wR_factor_ref 0.2770
_reflns_Friedel_coverage 0.809
_reflns_Friedel_fraction_full 0.996
_reflns_Friedel_fraction_max 0.996
_reflns_number_gt 12782
_reflns_number_total 14197
_reflns_threshold_expression 'I > 2\s(I)'
_cod_data_source_file ja8b05962_si_001.cif
_cod_data_source_block Compound1
_cod_original_cell_volume 16029(2)
_cod_database_code 4132743
_shelx_shelxl_version_number 2014/7
_shelx_space_group_comment
;
The symmetry employed for this shelxl refinement is uniquely defined
by the following loop, which should always be used as a source of
symmetry information in preference to the above space-group names.
They are only intended as comments.
;
_shelx_estimated_absorpt_t_max 0.915
_shelx_estimated_absorpt_t_min 0.876
_olex2_refinement_description
;
1. Fixed Uiso
 At 1.2 times of:
  All C(H) groups
 At 1.5 times of:
  All C(H,H,H) groups, All O(H,H) groups
2. Restrained distances
 C14-C13 = C15-C13 = C3-C2 = C2-C1 = C12-C10 = C11-C10 = C61-C60 = C62-C61 =
 C58-C57 = C59-C58 = C55-C54 = C56-C54
 1.5 with sigma of 0.02
3. Rigid bond restraints
 C59, C58, C57
 with sigma for 1-2 distances of 0.01 and sigma for 1-3 distances of 0.01
 C3, C2, C1
 with sigma for 1-2 distances of 0.01 and sigma for 1-3 distances of 0.01
 C57, C58, C59
 with sigma for 1-2 distances of 0.01 and sigma for 1-3 distances of 0.01
4. Uiso/Uaniso restraints and constraints
C59 \\sim C58 \\sim C57: within 2A with sigma of 0.04 and sigma for terminal
atoms of 0.08
C1 \\sim C2 \\sim C3: within 2A with sigma of 0.04 and sigma for terminal atoms
of 0.08
C57 \\sim C58 \\sim C59: within 2A with sigma of 0.04 and sigma for terminal
atoms of 0.08
Uanis(C59) \\sim Ueq, Uanis(C57) \\sim Ueq: with sigma of 0.01 and sigma for
terminal atoms of 0.02
Uanis(C1) \\sim Ueq, Uanis(C2) \\sim Ueq, Uanis(C3) \\sim Ueq: with sigma of
0.01 and sigma for terminal atoms of 0.02
5.a Free rotating group:
 O5(H5A,H5B)
5.b Ternary CH refined with riding coordinates:
 C54(H54), C10(H10), C13(H13), C61(H61), C58(H58), C2(H2)
5.c Me refined with riding coordinates:
 C56(H56A,H56B,H56C), C62(H62A,H62B,H62C), C11(H11A,H11B,H11C), C55(H55A,H55B,
 H55C), C12(H12A,H12B,H12C), C14(H14A,H14B,H14C), C60(H60A,H60B,H60C), C15(H15A,
 H15B,H15C), C1(H1A,H1B,H1C), C3(H3A,H3B,H3C), C59(H59A,H59B,H59C), C57(H57A,
 H57B,H57C)
5.d Aromatic/amide H refined with riding coordinates:
 C43(H43), C17(H17), C18(H18), C19(H19), C20(H20), C21(H21), C47(H47),
 C52(H52), C27(H27), C45(H45), C34(H34), C23(H23), C46(H46), C25(H25), C26(H26),
  C50(H50), C44(H44), C30(H30), C36(H36), C37(H37), C24(H24), C9(H9), C35(H35),
 C5(H5)
5.e Fitted hexagon refined as free rotating group:
 C16(C17,C18,C19,C20,C21)
;
_olex2_submission_special_instructions 'No special instructions were received'

loop_
_space_group_symop_operation_xyz
'x, y, z'
'-x, -y, z+1/2'
'-y+1/2, x+1/2, z+3/4'
'y+1/2, -x+1/2, z+1/4'
'-x+1/2, y+1/2, -z+3/4'
'x+1/2, -y+1/2, -z+1/4'
'y, x, -z'
'-y, -x, -z+1/2'

loop_
_atom_site_label
_atom_site_type_symbol
_atom_site_fract_x
_atom_site_fract_y
_atom_site_fract_z
_atom_site_U_iso_or_equiv
_atom_site_adp_type
_atom_site_occupancy
_atom_site_site_symmetry_order
_atom_site_calc_flag
_atom_site_refinement_flags_posn
_atom_site_refinement_flags_adp
I1 I 0.71933(3) 0.70328(3) 0.40845(3) 0.0379(3) Uani 1 1 d . .
P1 P 0.60728(10) 0.78550(10) 0.42661(12) 0.0264(6) Uani 1 1 d . .
O3 O 0.5989(3) 0.7652(3) 0.3591(3) 0.0282(16) Uani 1 1 d . .
O2 O 0.5879(3) 0.8436(2) 0.4213(3) 0.0239(14) Uani 1 1 d . .
O4 O 0.5730(3) 0.7604(3) 0.4684(3) 0.0310(17) Uani 1 1 d . .
O1 O 0.6628(3) 0.7834(3) 0.4363(4) 0.0340(17) Uani 1 1 d . .
O5 O 0.6173(3) 0.6839(4) 0.5309(5) 0.055(3) Uani 1 1 d . .
H5A H 0.5944 0.7016 0.5129 0.083 Uiso 1 1 d G .
H5B H 0.6003 0.6637 0.5536 0.083 Uiso 1 1 d G .
C33 C 0.5500(4) 0.8255(4) 0.3098(4) 0.025(2) Uani 1 1 d . .
C39 C 0.6061(4) 0.8720(4) 0.3750(5) 0.024(2) Uani 1 1 d . .
C53 C 0.6969(4) 0.9214(4) 0.4778(5) 0.035(2) Uani 1 1 d . .
C43 C 0.6579(4) 0.9406(4) 0.3450(6) 0.030(2) Uani 1 1 d . .
H43 H 0.6794 0.9682 0.3540 0.036 Uiso 1 1 calc R .
C28 C 0.5558(4) 0.7771(4) 0.3299(4) 0.027(2) Uani 1 1 d . .
C48 C 0.6485(4) 0.9269(4) 0.4528(5) 0.026(2) Uani 1 1 d . .
C16 C 0.7645(3) 0.6445(3) 0.3790(4) 0.039(3) Uani 1 1 d . .
C17 C 0.8080(3) 0.6300(3) 0.4085(4) 0.052(3) Uani 1 1 d G .
H17 H 0.8180 0.6471 0.4432 0.063 Uiso 1 1 calc R .
C18 C 0.8369(3) 0.5903(4) 0.3871(5) 0.064(4) Uani 1 1 d G .
H18 H 0.8666 0.5803 0.4072 0.077 Uiso 1 1 calc R .
C19 C 0.8222(5) 0.5651(4) 0.3363(5) 0.075(5) Uani 1 1 d G .
H19 H 0.8419 0.5380 0.3217 0.090 Uiso 1 1 calc R .
C20 C 0.7787(5) 0.5797(4) 0.3069(5) 0.099(8) Uani 1 1 d G .
H20 H 0.7687 0.5625 0.2721 0.119 Uiso 1 1 calc R .
C21 C 0.7498(4) 0.6194(4) 0.3282(5) 0.087(7) Uani 1 1 d G .
H21 H 0.7201 0.6293 0.3081 0.104 Uiso 1 1 calc R .
C38 C 0.6383(4) 0.9126(4) 0.3899(5) 0.031(2) Uani 1 1 d . .
C22 C 0.7566(5) 0.7582(5) 0.3573(6) 0.040(3) Uani 1 1 d . .
C40 C 0.5897(4) 0.8632(4) 0.3202(5) 0.029(2) Uani 1 1 d . .
C47 C 0.6020(5) 0.8810(5) 0.2114(6) 0.038(3) Uani 1 1 d . .
H47 H 0.5783 0.8556 0.2015 0.045 Uiso 1 1 calc R .
C29 C 0.5197(5) 0.7382(4) 0.3194(5) 0.031(2) Uani 1 1 d . .
C52 C 0.7064(5) 0.9398(5) 0.5321(6) 0.042(3) Uani 1 1 d . .
H52 H 0.7393 0.9364 0.5481 0.051 Uiso 1 1 calc R .
C27 C 0.7277(6) 0.7911(5) 0.3246(6) 0.051(3) Uani 1 1 d . .
H27 H 0.6920 0.7885 0.3242 0.061 Uiso 1 1 calc R .
C56 C 0.7636(6) 0.8536(5) 0.4770(6) 0.048(3) Uani 1 1 d D .
H56A H 0.7378 0.8298 0.4902 0.072 Uiso 1 1 calc R .
H56B H 0.7879 0.8361 0.4518 0.072 Uiso 1 1 calc R .
H56C H 0.7811 0.8676 0.5113 0.072 Uiso 1 1 calc R .
C42 C 0.6470(4) 0.9297(4) 0.2854(5) 0.029(2) Uani 1 1 d . .
C32 C 0.5020(5) 0.8393(5) 0.2836(5) 0.034(2) Uani 1 1 d . .
C49 C 0.6100(5) 0.9503(4) 0.4860(5) 0.034(3) Uani 1 1 d . .
C7 C 0.5305(5) 0.6854(4) 0.3389(6) 0.039(3) Uani 1 1 d . .
C8 C 0.5111(6) 0.6670(5) 0.3917(7) 0.051(3) Uani 1 1 d . .
C45 C 0.6585(6) 0.9471(6) 0.1822(6) 0.054(4) Uani 1 1 d . .
H45 H 0.6738 0.9664 0.1519 0.065 Uiso 1 1 calc R .
C34 C 0.4895(5) 0.8898(5) 0.2702(6) 0.038(3) Uani 1 1 d . .
H34 H 0.5129 0.9160 0.2782 0.046 Uiso 1 1 calc R .
C54 C 0.7392(4) 0.8956(5) 0.4429(6) 0.039(3) Uani 1 1 d D .
H54 H 0.7234 0.8802 0.4073 0.047 Uiso 1 1 calc R .
C23 C 0.8079(6) 0.7603(6) 0.3586(7) 0.052(3) Uani 1 1 d . .
H23 H 0.8267 0.7364 0.3806 0.062 Uiso 1 1 calc R .
C41 C 0.6125(4) 0.8911(4) 0.2715(5) 0.029(2) Uani 1 1 d . .
C31 C 0.4664(4) 0.8013(5) 0.2717(5) 0.035(2) Uani 1 1 d . .
C10 C 0.4741(5) 0.6979(5) 0.4280(6) 0.047(3) Uani 1 1 d D .
H10 H 0.4829 0.7341 0.4215 0.057 Uiso 1 1 calc R .
C13 C 0.5827(5) 0.6746(6) 0.2443(7) 0.055(4) Uani 1 1 d D .
H13 H 0.5697 0.7098 0.2396 0.066 Uiso 1 1 calc R .
C46 C 0.6260(6) 0.9078(6) 0.1668(7) 0.052(3) Uani 1 1 d . .
H46 H 0.6203 0.8996 0.1267 0.062 Uiso 1 1 calc R .
C25 C 0.8046(8) 0.8315(6) 0.2944(8) 0.071(5) Uani 1 1 d . .
H25 H 0.8216 0.8570 0.2728 0.086 Uiso 1 1 calc R .
C26 C 0.7527(6) 0.8292(6) 0.2914(7) 0.059(4) Uani 1 1 d . .
H26 H 0.7342 0.8524 0.2679 0.071 Uiso 1 1 calc R .
C50 C 0.6215(6) 0.9674(5) 0.5421(6) 0.047(3) Uani 1 1 d . .
H50 H 0.5957 0.9821 0.5654 0.056 Uiso 1 1 calc R .
C61 C 0.5577(4) 0.9577(5) 0.4617(6) 0.042(3) Uani 1 1 d D .
H61 H 0.5527 0.9318 0.4303 0.051 Uiso 1 1 calc R .
C44 C 0.6689(5) 0.9584(5) 0.2386(6) 0.039(3) Uani 1 1 d . .
H44 H 0.6909 0.9856 0.2475 0.047 Uiso 1 1 calc R .
C30 C 0.4764(5) 0.7510(4) 0.2896(6) 0.037(3) Uani 1 1 d . .
H30 H 0.4525 0.7255 0.2808 0.044 Uiso 1 1 calc R .
C62 C 0.5167(6) 0.9502(7) 0.5059(9) 0.067(5) Uani 1 1 d D .
H62A H 0.5208 0.9172 0.5247 0.101 Uiso 1 1 calc R .
H62B H 0.5187 0.9767 0.5359 0.101 Uiso 1 1 calc R .
H62C H 0.4839 0.9517 0.4863 0.101 Uiso 1 1 calc R .
C6 C 0.5630(7) 0.6560(6) 0.3032(7) 0.057(4) Uani 1 1 d . .
C51 C 0.6697(6) 0.9633(6) 0.5647(7) 0.055(4) Uani 1 1 d . .
C11 C 0.4765(6) 0.6891(6) 0.4926(6) 0.053(4) Uani 1 1 d D .
H11A H 0.5114 0.6931 0.5061 0.080 Uiso 1 1 calc R .
H11B H 0.4549 0.7135 0.5128 0.080 Uiso 1 1 calc R .
H11C H 0.4649 0.6549 0.5015 0.080 Uiso 1 1 calc R .
C36 C 0.4087(5) 0.8641(6) 0.2334(7) 0.054(4) Uani 1 1 d . .
H36 H 0.3770 0.8726 0.2168 0.065 Uiso 1 1 calc R .
C37 C 0.4427(5) 0.9012(6) 0.2451(6) 0.048(3) Uani 1 1 d . .
H37 H 0.4346 0.9352 0.2363 0.058 Uiso 1 1 calc R .
C24 C 0.8328(6) 0.7986(7) 0.3269(8) 0.067(5) Uani 1 1 d . .
H24 H 0.8685 0.8015 0.3281 0.081 Uiso 1 1 calc R .
C9 C 0.5256(8) 0.6211(6) 0.4118(9) 0.076(5) Uani 1 1 d . .
H9 H 0.5133 0.6090 0.4484 0.091 Uiso 1 1 calc R .
C55 C 0.7779(6) 0.9331(6) 0.4219(7) 0.061(4) Uani 1 1 d D .
H55A H 0.7611 0.9600 0.3998 0.092 Uiso 1 1 calc R .
H55B H 0.7955 0.9476 0.4557 0.092 Uiso 1 1 calc R .
H55C H 0.8023 0.9161 0.3963 0.092 Uiso 1 1 calc R .
C35 C 0.4199(6) 0.8147(6) 0.2452(7) 0.052(4) Uani 1 1 d . .
H35 H 0.3963 0.7891 0.2355 0.063 Uiso 1 1 calc R .
C12 C 0.4199(6) 0.6915(8) 0.4081(8) 0.070(5) Uani 1 1 d D .
H12A H 0.4177 0.6971 0.3656 0.105 Uiso 1 1 calc R .
H12B H 0.4085 0.6572 0.4172 0.105 Uiso 1 1 calc R .
H12C H 0.3985 0.7159 0.4286 0.105 Uiso 1 1 calc R .
C5 C 0.5742(10) 0.6094(7) 0.3243(9) 0.086(7) Uani 1 1 d . .
H5 H 0.5938 0.5880 0.2999 0.103 Uiso 1 1 calc R .
C4 C 0.5595(11) 0.5908(7) 0.3777(11) 0.095(7) Uani 1 1 d . .
C14 C 0.5630(10) 0.6453(11) 0.1925(10) 0.105(8) Uani 1 1 d D .
H14A H 0.5261 0.6440 0.1941 0.158 Uiso 1 1 calc R .
H14B H 0.5735 0.6618 0.1559 0.158 Uiso 1 1 calc R .
H14C H 0.5765 0.6110 0.1936 0.158 Uiso 1 1 calc R .
C60 C 0.5511(7) 1.0084(8) 0.4333(11) 0.087(7) Uani 1 1 d D .
H60A H 0.5778 1.0137 0.4042 0.130 Uiso 1 1 calc R .
H60B H 0.5182 1.0099 0.4138 0.130 Uiso 1 1 calc R .
H60C H 0.5530 1.0348 0.4633 0.130 Uiso 1 1 calc R .
C15 C 0.6383(7) 0.6786(10) 0.2456(9) 0.090(7) Uani 1 1 d D .
H15A H 0.6487 0.6980 0.2802 0.135 Uiso 1 1 calc R .
H15B H 0.6531 0.6448 0.2475 0.135 Uiso 1 1 calc R .
H15C H 0.6501 0.6956 0.2099 0.135 Uiso 1 1 calc R .
C58 C 0.6828(8) 0.9802(8) 0.6283(8) 0.085(6) Uani 1 1 d D U
H58 H 0.7200 0.9850 0.6239 0.103 Uiso 1 1 calc R .
C2 C 0.5804(10) 0.5403(10) 0.4103(13) 0.109(7) Uani 1 1 d D U
H2 H 0.5910 0.5481 0.4515 0.131 Uiso 1 1 calc R .
C1 C 0.5340(13) 0.5067(12) 0.4100(18) 0.148(11) Uani 1 1 d D U
H1A H 0.5072 0.5226 0.4330 0.223 Uiso 1 1 calc R .
H1B H 0.5225 0.5019 0.3694 0.223 Uiso 1 1 calc R .
H1C H 0.5425 0.4739 0.4272 0.223 Uiso 1 1 calc R .
C3 C 0.6228(12) 0.5191(10) 0.3764(13) 0.120(8) Uani 1 1 d D U
H3A H 0.6515 0.5422 0.3780 0.180 Uiso 1 1 calc R .
H3B H 0.6324 0.4865 0.3932 0.180 Uiso 1 1 calc R .
H3C H 0.6125 0.5144 0.3354 0.180 Uiso 1 1 calc R .
C59 C 0.6826(16) 0.9379(13) 0.6728(14) 0.153(11) Uani 1 1 d D U
H59A H 0.6951 0.9070 0.6543 0.229 Uiso 1 1 calc R .
H59B H 0.7044 0.9469 0.7059 0.229 Uiso 1 1 calc R .
H59C H 0.6481 0.9325 0.6869 0.229 Uiso 1 1 calc R .
C57 C 0.6676(16) 1.0323(10) 0.6357(15) 0.149(11) Uani 1 1 d D U
H57A H 0.6722 1.0504 0.5986 0.223 Uiso 1 1 calc R .
H57B H 0.6320 1.0336 0.6472 0.223 Uiso 1 1 calc R .
H57C H 0.6883 1.0481 0.6663 0.223 Uiso 1 1 calc R .

loop_
_atom_site_aniso_label
_atom_site_aniso_U_11
_atom_site_aniso_U_22
_atom_site_aniso_U_33
_atom_site_aniso_U_23
_atom_site_aniso_U_13
_atom_site_aniso_U_12
I1 0.0425(4) 0.0301(4) 0.0410(4) 0.0053(3) -0.0054(3) 0.0022(3)
P1 0.0240(12) 0.0205(13) 0.0349(15) 0.0044(10) -0.0012(10) -0.0010(10)
O3 0.023(4) 0.024(4) 0.038(4) 0.005(3) 0.001(3) 0.000(3)
O2 0.028(4) 0.021(3) 0.023(4) 0.002(3) 0.001(3) -0.002(3)
O4 0.026(4) 0.028(4) 0.039(4) 0.004(3) -0.005(3) -0.003(3)
O1 0.027(4) 0.028(4) 0.047(5) -0.002(3) -0.005(3) 0.009(3)
O5 0.031(5) 0.063(6) 0.071(7) 0.034(5) -0.002(4) -0.001(4)
C33 0.023(5) 0.034(6) 0.016(5) -0.002(4) 0.003(4) 0.002(4)
C39 0.024(5) 0.019(5) 0.028(6) 0.003(4) 0.005(4) 0.014(4)
C53 0.027(6) 0.035(6) 0.043(7) 0.000(5) -0.004(5) 0.000(5)
C43 0.021(5) 0.018(5) 0.052(7) 0.000(5) 0.004(5) 0.000(4)
C28 0.033(5) 0.029(5) 0.018(5) 0.001(4) 0.002(4) 0.000(5)
C48 0.021(5) 0.024(5) 0.033(6) -0.002(4) 0.002(4) 0.000(4)
C16 0.040(7) 0.032(6) 0.046(7) -0.003(5) -0.004(5) 0.016(5)
C17 0.046(8) 0.036(7) 0.076(10) 0.015(7) -0.013(7) 0.005(6)
C18 0.066(10) 0.047(9) 0.079(11) 0.023(8) -0.012(8) 0.010(7)
C19 0.098(14) 0.050(9) 0.076(12) 0.010(9) 0.010(11) 0.021(9)
C20 0.14(2) 0.059(11) 0.102(16) -0.021(10) -0.032(15) 0.043(13)
C21 0.119(17) 0.064(11) 0.078(13) -0.025(9) -0.032(12) 0.046(11)
C38 0.023(5) 0.030(6) 0.039(6) 0.001(5) 0.004(4) 0.008(4)
C22 0.050(7) 0.030(6) 0.042(7) 0.003(5) 0.009(5) 0.005(5)
C40 0.027(5) 0.025(5) 0.034(6) -0.001(4) 0.006(4) 0.005(4)
C47 0.039(6) 0.034(6) 0.039(7) 0.007(5) 0.000(5) -0.004(5)
C29 0.041(6) 0.032(6) 0.021(5) -0.004(4) 0.001(4) -0.005(5)
C52 0.038(6) 0.046(7) 0.043(7) -0.007(5) -0.004(5) 0.002(6)
C27 0.070(9) 0.034(7) 0.048(8) 0.007(5) 0.014(6) 0.017(6)
C56 0.049(8) 0.046(7) 0.049(8) 0.005(6) -0.012(6) 0.007(6)
C42 0.021(5) 0.026(5) 0.041(6) 0.004(4) 0.000(4) 0.003(4)
C32 0.034(6) 0.037(6) 0.031(6) 0.008(5) -0.004(5) 0.003(5)
C49 0.039(6) 0.032(6) 0.033(6) 0.002(5) 0.001(5) -0.002(5)
C7 0.038(6) 0.029(5) 0.049(7) -0.009(5) 0.000(6) 0.001(5)
C8 0.051(8) 0.033(6) 0.068(10) 0.003(6) 0.017(7) 0.003(6)
C45 0.061(9) 0.067(10) 0.035(7) 0.022(6) 0.011(6) -0.016(8)
C34 0.034(6) 0.035(6) 0.045(7) 0.007(5) -0.013(5) 0.004(5)
C54 0.025(5) 0.048(7) 0.046(7) -0.005(6) -0.005(5) 0.005(5)
C23 0.049(8) 0.044(7) 0.062(9) 0.008(6) 0.003(6) -0.003(6)
C41 0.033(6) 0.025(5) 0.029(6) -0.001(4) 0.005(4) 0.007(4)
C31 0.031(6) 0.039(6) 0.036(6) -0.002(5) -0.009(5) -0.004(5)
C10 0.047(7) 0.038(7) 0.056(8) -0.001(6) 0.012(6) -0.008(6)
C13 0.046(8) 0.056(9) 0.062(9) -0.007(7) 0.010(7) 0.015(7)
C46 0.051(8) 0.056(8) 0.048(8) 0.000(7) -0.006(6) -0.011(6)
C25 0.091(14) 0.051(9) 0.072(11) 0.022(8) 0.030(10) 0.003(9)
C26 0.054(9) 0.061(10) 0.063(9) 0.028(8) 0.015(7) 0.027(7)
C50 0.056(8) 0.052(8) 0.032(7) -0.018(6) 0.007(6) -0.004(6)
C61 0.031(6) 0.048(7) 0.047(7) -0.014(6) -0.001(5) 0.004(5)
C44 0.036(6) 0.036(6) 0.045(7) 0.016(5) 0.002(5) -0.007(5)
C30 0.031(6) 0.031(6) 0.048(7) -0.002(5) -0.006(5) -0.008(5)
C62 0.037(8) 0.068(11) 0.097(13) 0.020(9) 0.015(8) 0.003(7)
C6 0.075(10) 0.041(8) 0.053(9) -0.017(6) -0.009(8) 0.000(7)
C51 0.060(9) 0.057(9) 0.047(8) -0.009(7) -0.002(7) -0.004(7)
C11 0.045(8) 0.053(9) 0.063(9) 0.006(7) 0.003(7) -0.015(6)
C36 0.041(7) 0.059(9) 0.062(9) 0.012(7) -0.027(7) 0.001(7)
C37 0.043(7) 0.049(8) 0.052(8) 0.016(6) -0.014(6) 0.010(6)
C24 0.045(8) 0.077(11) 0.079(11) 0.022(9) 0.006(7) -0.007(8)
C9 0.109(15) 0.049(9) 0.069(11) 0.020(8) 0.031(11) 0.011(9)
C55 0.045(8) 0.072(10) 0.067(10) 0.001(8) -0.005(7) 0.013(8)
C35 0.041(7) 0.055(8) 0.060(9) 0.005(7) -0.022(6) -0.006(6)
C12 0.052(9) 0.099(13) 0.058(9) 0.004(9) 0.004(8) -0.021(9)
C5 0.129(18) 0.045(9) 0.083(13) 0.008(8) 0.039(12) 0.031(10)
C4 0.126(19) 0.048(10) 0.110(17) -0.003(10) 0.024(14) 0.019(11)
C14 0.104(18) 0.14(2) 0.076(14) -0.035(14) 0.016(13) -0.011(16)
C60 0.056(10) 0.086(14) 0.119(18) 0.036(12) 0.000(10) 0.006(10)
C15 0.083(14) 0.121(19) 0.065(12) -0.008(12) 0.013(10) -0.026(13)
C58 0.077(12) 0.120(13) 0.060(10) -0.047(9) -0.022(9) 0.011(11)
C2 0.125(12) 0.100(11) 0.102(12) 0.009(10) 0.002(10) 0.012(9)
C1 0.168(17) 0.097(16) 0.18(2) -0.019(17) 0.001(18) -0.005(14)
C3 0.163(16) 0.069(12) 0.127(17) 0.004(12) 0.002(14) 0.047(13)
C59 0.19(2) 0.156(18) 0.109(17) -0.011(13) -0.028(17) 0.047(19)
C57 0.19(2) 0.128(13) 0.129(18) -0.066(13) -0.048(17) 0.034(17)

loop_
_atom_type_symbol
_atom_type_description
_atom_type_scat_dispersion_real
_atom_type_scat_dispersion_imag
_atom_type_scat_source
C C 0.0033 0.0016 'International Tables Vol C Tables 4.2.6.8 and 6.1.1.4'
H H 0.0000 0.0000 'International Tables Vol C Tables 4.2.6.8 and 6.1.1.4'
I I -0.4742 1.8119 'International Tables Vol C Tables 4.2.6.8 and 6.1.1.4'
O O 0.0106 0.0060 'International Tables Vol C Tables 4.2.6.8 and 6.1.1.4'
P P 0.1023 0.0942 'International Tables Vol C Tables 4.2.6.8 and 6.1.1.4'

loop_
_geom_angle_atom_site_label_1
_geom_angle_atom_site_label_2
_geom_angle_atom_site_label_3
_geom_angle
C16 I1 C22 94.1(4)
O2 P1 O3 101.5(4)
O4 P1 O3 111.8(4)
O4 P1 O2 106.3(4)
O4 P1 O1 119.8(5)
O1 P1 O3 105.0(4)
O1 P1 O2 111.0(4)
C28 O3 P1 119.5(7)
C39 O2 P1 117.6(6)
H5A O5 H5B 104.5
C28 C33 C40 120.1(10)
C28 C33 C32 118.1(10)
C32 C33 C40 121.5(10)
O2 C39 C38 116.4(9)
C40 C39 O2 120.0(10)
C40 C39 C38 123.4(10)
C48 C53 C54 120.2(10)
C52 C53 C48 120.1(11)
C52 C53 C54 119.8(11)
C38 C43 H43 119.1
C38 C43 C42 121.8(10)
C42 C43 H43 119.1
O3 C28 C33 118.4(9)
O3 C28 C29 118.5(9)
C33 C28 C29 123.1(10)
C53 C48 C38 121.4(9)
C53 C48 C49 119.1(10)
C49 C48 C38 119.3(9)
C17 C16 I1 122.2(5)
C17 C16 C21 120.0
C21 C16 I1 117.8(5)
C16 C17 H17 120.0
C16 C17 C18 120.0
C18 C17 H17 120.0
C17 C18 H18 120.0
C19 C18 C17 120.0
C19 C18 H18 120.0
C18 C19 H19 120.0
C18 C19 C20 120.0
C20 C19 H19 120.0
C19 C20 H20 120.0
C21 C20 C19 120.0
C21 C20 H20 120.0
C16 C21 H21 120.0
C20 C21 C16 120.0
C20 C21 H21 120.0
C39 C38 C48 121.9(10)
C43 C38 C39 117.7(11)
C43 C38 C48 120.3(10)
C27 C22 I1 118.3(10)
C23 C22 I1 119.0(10)
C23 C22 C27 122.7(13)
C39 C40 C33 119.9(10)
C39 C40 C41 118.9(10)
C41 C40 C33 121.2(10)
C41 C47 H47 119.5
C46 C47 H47 119.5
C46 C47 C41 121.1(12)
C28 C29 C7 119.9(10)
C30 C29 C28 117.6(10)
C30 C29 C7 122.5(10)
C53 C52 H52 119.2
C53 C52 C51 121.7(13)
C51 C52 H52 119.2
C22 C27 H27 120.8
C22 C27 C26 118.4(14)
C26 C27 H27 120.8
H56A C56 H56B 109.5
H56A C56 H56C 109.5
H56B C56 H56C 109.5
C54 C56 H56A 109.5
C54 C56 H56B 109.5
C54 C56 H56C 109.5
C43 C42 C44 121.3(11)
C41 C42 C43 119.7(10)
C41 C42 C44 119.0(11)
C34 C32 C33 122.2(11)
C31 C32 C33 119.1(10)
C31 C32 C34 118.7(11)
C48 C49 C61 121.8(10)
C50 C49 C48 118.5(12)
C50 C49 C61 119.8(12)
C8 C7 C29 120.7(11)
C8 C7 C6 121.7(12)
C6 C7 C29 117.5(12)
C7 C8 C10 121.1(12)
C9 C8 C7 120.0(14)
C9 C8 C10 118.9(14)
C46 C45 H45 119.0
C44 C45 H45 119.0
C44 C45 C46 122.0(12)
C32 C34 H34 120.0
C37 C34 C32 120.1(12)
C37 C34 H34 120.0
C53 C54 H54 107.2
C56 C54 C53 112.3(11)
C56 C54 H54 107.2
C56 C54 C55 111.0(11)
C55 C54 C53 111.6(11)
C55 C54 H54 107.2
C22 C23 H23 120.4
C22 C23 C24 119.1(14)
C24 C23 H23 120.4
C47 C41 C40 123.6(10)
C42 C41 C40 117.8(10)
C42 C41 C47 118.6(10)
C32 C31 C30 119.5(10)
C32 C31 C35 119.1(12)
C35 C31 C30 121.3(11)
C8 C10 H10 106.6
C11 C10 C8 115.0(13)
C11 C10 H10 106.6
C11 C10 C12 108.6(12)
C12 C10 C8 112.9(13)
C12 C10 H10 106.6
C6 C13 H13 106.2
C14 C13 H13 106.2
C14 C13 C6 113.7(16)
C15 C13 H13 106.2
C15 C13 C6 110.3(15)
C15 C13 C14 113.5(16)
C47 C46 C45 118.7(13)
C47 C46 H46 120.6
C45 C46 H46 120.6
C26 C25 H25 118.5
C24 C25 H25 118.5
C24 C25 C26 123.1(15)
C27 C26 H26 121.0
C25 C26 C27 118.0(13)
C25 C26 H26 121.0
C49 C50 H50 119.4
C51 C50 C49 121.3(13)
C51 C50 H50 119.4
C49 C61 H61 107.0
C62 C61 C49 113.9(12)
C62 C61 H61 107.0
C62 C61 C60 109.0(13)
C60 C61 C49 112.4(12)
C60 C61 H61 107.0
C42 C44 H44 119.8
C45 C44 C42 120.5(12)
C45 C44 H44 119.8
C29 C30 C31 122.0(11)
C29 C30 H30 119.0
C31 C30 H30 119.0
C61 C62 H62A 109.5
C61 C62 H62B 109.5
C61 C62 H62C 109.5
H62A C62 H62B 109.5
H62A C62 H62C 109.5
H62B C62 H62C 109.5
C7 C6 C13 122.3(13)
C5 C6 C7 115.5(16)
C5 C6 C13 122.1(15)
C52 C51 C50 119.4(13)
C52 C51 C58 118.4(15)
C50 C51 C58 122.0(15)
C10 C11 H11A 109.5
C10 C11 H11B 109.5
C10 C11 H11C 109.5
H11A C11 H11B 109.5
H11A C11 H11C 109.5
H11B C11 H11C 109.5
C37 C36 H36 119.7
C37 C36 C35 120.6(12)
C35 C36 H36 119.7
C34 C37 H37 119.6
C36 C37 C34 120.7(13)
C36 C37 H37 119.6
C23 C24 H24 120.7
C25 C24 C23 118.7(15)
C25 C24 H24 120.7
C8 C9 H9 120.1
C8 C9 C4 119.9(17)
C4 C9 H9 120.1
C54 C55 H55A 109.5
C54 C55 H55B 109.5
C54 C55 H55C 109.5
H55A C55 H55B 109.5
H55A C55 H55C 109.5
H55B C55 H55C 109.5
C31 C35 H35 119.6
C36 C35 C31 120.7(13)
C36 C35 H35 119.6
C10 C12 H12A 109.5
C10 C12 H12B 109.5
C10 C12 H12C 109.5
H12A C12 H12B 109.5
H12A C12 H12C 109.5
H12B C12 H12C 109.5
C6 C5 H5 117.3
C6 C5 C4 125.4(17)
C4 C5 H5 117.3
C9 C4 C2 115.3(19)
C5 C4 C9 117.2(18)
C5 C4 C2 127.2(19)
C13 C14 H14A 109.5
C13 C14 H14B 109.5
C13 C14 H14C 109.5
H14A C14 H14B 109.5
H14A C14 H14C 109.5
H14B C14 H14C 109.5
C61 C60 H60A 109.5
C61 C60 H60B 109.5
C61 C60 H60C 109.5
H60A C60 H60B 109.5
H60A C60 H60C 109.5
H60B C60 H60C 109.5
C13 C15 H15A 109.5
C13 C15 H15B 109.5
C13 C15 H15C 109.5
H15A C15 H15B 109.5
H15A C15 H15C 109.5
H15B C15 H15C 109.5
C51 C58 H58 99.5
C59 C58 C51 114.1(19)
C59 C58 H58 99.5
C57 C58 C51 108.7(18)
C57 C58 H58 99.5
C57 C58 C59 129(3)
C4 C2 H2 110.7
C1 C2 C4 102(2)
C1 C2 H2 110.7
C3 C2 C4 110(2)
C3 C2 H2 110.7
C3 C2 C1 113(3)
C2 C1 H1A 109.5
C2 C1 H1B 109.5
C2 C1 H1C 109.5
H1A C1 H1B 109.5
H1A C1 H1C 109.5
H1B C1 H1C 109.5
C2 C3 H3A 109.5
C2 C3 H3B 109.5
C2 C3 H3C 109.5
H3A C3 H3B 109.5
H3A C3 H3C 109.5
H3B C3 H3C 109.5
C58 C59 H59A 109.5
C58 C59 H59B 109.5
C58 C59 H59C 109.5
H59A C59 H59B 109.5
H59A C59 H59C 109.5
H59B C59 H59C 109.5
C58 C57 H57A 109.5
C58 C57 H57B 109.5
C58 C57 H57C 109.5
H57A C57 H57B 109.5
H57A C57 H57C 109.5
H57B C57 H57C 109.5

loop_
_geom_bond_atom_site_label_1
_geom_bond_atom_site_label_2
_geom_bond_distance
I1 C16 2.078(6)
I1 C22 2.111(12)
P1 O3 1.643(8)
P1 O2 1.629(7)
P1 O4 1.475(8)
P1 O1 1.491(8)
O3 C28 1.362(13)
O2 C39 1.382(12)
O5 H5A 0.8699
O5 H5B 0.8699
C33 C28 1.372(15)
C33 C40 1.473(15)
C33 C32 1.453(15)
C39 C38 1.417(16)
C39 C40 1.341(16)
C53 C48 1.411(16)
C53 C52 1.352(18)
C53 C54 1.537(17)
C43 H43 0.9500
C43 C38 1.367(16)
C43 C42 1.417(18)
C28 C29 1.430(16)
C48 C38 1.505(16)
C48 C49 1.416(16)
C16 C17 1.3900
C16 C21 1.3900
C17 H17 0.9500
C17 C18 1.3900
C18 H18 0.9500
C18 C19 1.3900
C19 H19 0.9500
C19 C20 1.3900
C20 H20 0.9500
C20 C21 1.3900
C21 H21 0.9500
C22 C27 1.381(19)
C22 C23 1.37(2)
C40 C41 1.463(16)
C47 H47 0.9500
C47 C41 1.419(18)
C47 C46 1.39(2)
C29 C7 1.499(17)
C29 C30 1.377(17)
C52 H52 0.9500
C52 C51 1.37(2)
C27 H27 0.9500
C27 C26 1.43(2)
C56 H56A 0.9800
C56 H56B 0.9800
C56 H56C 0.9800
C56 C54 1.505(15)
C42 C41 1.411(17)
C42 C44 1.430(16)
C32 C34 1.414(17)
C32 C31 1.408(17)
C49 C50 1.386(18)
C49 C61 1.508(17)
C7 C8 1.39(2)
C7 C6 1.42(2)
C8 C10 1.522(19)
C8 C9 1.36(2)
C45 H45 0.9500
C45 C46 1.40(2)
C45 C44 1.35(2)
C34 H34 0.9500
C34 C37 1.400(17)
C54 H54 1.0000
C54 C55 1.510(17)
C23 H23 0.9500
C23 C24 1.41(2)
C31 C30 1.421(18)
C31 C35 1.418(18)
C10 H10 1.0000
C10 C11 1.491(17)
C10 C12 1.517(17)
C13 H13 1.0000
C13 C6 1.52(2)
C13 C14 1.51(2)
C13 C15 1.481(19)
C46 H46 0.9500
C25 H25 0.9500
C25 C26 1.38(3)
C25 C24 1.37(3)
C26 H26 0.9500
C50 H50 0.9500
C50 C51 1.38(2)
C61 H61 1.0000
C61 C62 1.495(17)
C61 C60 1.504(18)
C44 H44 0.9500
C30 H30 0.9500
C62 H62A 0.9800
C62 H62B 0.9800
C62 H62C 0.9800
C6 C5 1.36(2)
C51 C58 1.55(2)
C11 H11A 0.9800
C11 H11B 0.9800
C11 H11C 0.9800
C36 H36 0.9500
C36 C37 1.36(2)
C36 C35 1.37(2)
C37 H37 0.9500
C24 H24 0.9500
C9 H9 0.9500
C9 C4 1.44(3)
C55 H55A 0.9800
C55 H55B 0.9800
C55 H55C 0.9800
C35 H35 0.9500
C12 H12A 0.9800
C12 H12B 0.9800
C12 H12C 0.9800
C5 H5 0.9500
C5 C4 1.37(3)
C4 C2 1.63(3)
C14 H14A 0.9800
C14 H14B 0.9800
C14 H14C 0.9800
C60 H60A 0.9800
C60 H60B 0.9800
C60 H60C 0.9800
C15 H15A 0.9800
C15 H15B 0.9800
C15 H15C 0.9800
C58 H58 1.0000
C58 C59 1.51(2)
C58 C57 1.45(2)
C2 H2 1.0000
C2 C1 1.52(2)
C2 C3 1.48(2)
C1 H1A 0.9800
C1 H1B 0.9800
C1 H1C 0.9800
C3 H3A 0.9800
C3 H3B 0.9800
C3 H3C 0.9800
C59 H59A 0.9800
C59 H59B 0.9800
C59 H59C 0.9800
C57 H57A 0.9800
C57 H57B 0.9800
C57 H57C 0.9800
